data_7707288
loop_
_publ_author_name
'Yang, Zhen-Li'
'Wu, Yue-Mei'
'He, Piao'
'Cao, Wen-Li'
'Manzoor, Saira'
'Zhang, Jian-Guo'

_publ_section_title
;
 Synthesis and characterization of promising insensitive energetic salts
 based on 3-amino-5-hydrazinopyrazole.
;
_journal_issue 21
_journal_name_full 'Dalton transactions (Cambridge, England : 2003)'
_journal_page_first 7456
_journal_page_last 7463
_journal_paper_doi 10.1039/d1dt00527h
_journal_volume 50
_journal_year 2021
_chemical_formula_moiety '2(C H N6 O2), C3 H9 N5, 2(H2 O)'
_chemical_formula_sum 'C5 H15 N17 O6'
_chemical_formula_weight 409.34
_space_group_crystal_system orthorhombic
_space_group_IT_number 61
_space_group_name_Hall '-P 2ac 2ab'
_space_group_name_H-M_alt 'P b c a'
_atom_sites_solution_hydrogens mixed
_atom_sites_solution_primary direct
_audit_creation_date 2019-01-08
_audit_creation_method
;
Olex2 1.2
(compiled 2018.05.29 svn.r3508 for OlexSys, GUI svn.r5506)
;
_audit_update_record
;
2020-05-24 deposited with the CCDC.	2021-04-28 downloaded from the CCDC.
;
_cell_angle_alpha 90
_cell_angle_beta 90
_cell_angle_gamma 90
_cell_formula_units_Z 8
_cell_length_a 9.5665(19)
_cell_length_b 6.7226(13)
_cell_length_c 50.601(10)
_cell_measurement_reflns_used 6871
_cell_measurement_temperature 298(2)
_cell_measurement_theta_max 27.4160
_cell_measurement_theta_min 1.6098
_cell_volume 3254.2(11)
_computing_molecular_graphics 'Olex2 (Dolomanov et al., 2009)'
_computing_publication_material 'Olex2 (Dolomanov et al., 2009)'
_computing_structure_refinement 'ShelXL (Sheldrick, 2015)'
_computing_structure_solution 'ShelXS (Sheldrick, 2008)'
_diffrn_ambient_temperature 298(2)
_diffrn_measured_fraction_theta_full 0.985
_diffrn_measured_fraction_theta_max 0.963
_diffrn_measurement_device_type 'multiwire proportional'
_diffrn_measurement_method 'phi and omega scans'
_diffrn_radiation_monochromator graphite
_diffrn_radiation_type MoK\a
_diffrn_radiation_wavelength 0.71073
_diffrn_reflns_av_R_equivalents 0.0736
_diffrn_reflns_av_unetI/netI 0.0778
_diffrn_reflns_Laue_measured_fraction_full 0.985
_diffrn_reflns_Laue_measured_fraction_max 0.963
_diffrn_reflns_limit_h_max 12
_diffrn_reflns_limit_h_min -7
_diffrn_reflns_limit_k_max 8
_diffrn_reflns_limit_k_min -8
_diffrn_reflns_limit_l_max 63
_diffrn_reflns_limit_l_min -48
_diffrn_reflns_number 11169
_diffrn_reflns_point_group_measured_fraction_full 0.985
_diffrn_reflns_point_group_measured_fraction_max 0.963
_diffrn_reflns_theta_full 25.242
_diffrn_reflns_theta_max 27.358
_diffrn_reflns_theta_min 0.805
_exptl_absorpt_coefficient_mu 0.146
_exptl_absorpt_correction_T_max 1.0000
_exptl_absorpt_correction_T_min 0.6882
_exptl_absorpt_correction_type multi-scan
_exptl_absorpt_process_details 'CrystalClear (Rigaku Inc., 2008)'
_exptl_crystal_colour colorless
_exptl_crystal_density_diffrn 1.671
_exptl_crystal_description block
_exptl_crystal_F_000 1696
_exptl_crystal_size_max 0.15
_exptl_crystal_size_mid 0.12
_exptl_crystal_size_min 0.1
_refine_diff_density_max 0.318
_refine_diff_density_min -0.300
_refine_diff_density_rms 0.079
_refine_ls_extinction_method none
_refine_ls_goodness_of_fit_ref 1.212
_refine_ls_hydrogen_treatment mixed
_refine_ls_matrix_type full
_refine_ls_number_parameters 261
_refine_ls_number_reflns 3556
_refine_ls_number_restraints 0
_refine_ls_restrained_S_all 1.212
_refine_ls_R_factor_all 0.1103
_refine_ls_R_factor_gt 0.0924
_refine_ls_shift/su_max 0.001
_refine_ls_shift/su_mean 0.000
_refine_ls_structure_factor_coef Fsqd
_refine_ls_weighting_details 'w=1/[\s^2^(Fo^2^)+(0.0340P)^2^+7.5788P] where P=(Fo^2^+2Fc^2^)/3'
_refine_ls_weighting_scheme calc
_refine_ls_wR_factor_gt 0.1753
_refine_ls_wR_factor_ref 0.1848
_reflns_Friedel_coverage 0.000
_reflns_number_gt 2994
_reflns_number_total 3556
_reflns_threshold_expression 'I > 2\s(I)'
_cod_data_source_file d1dt00527h2.cif
_cod_data_source_block a
_cod_depositor_comments 'Adding full bibliography for 7707286--7707290.cif.'
_cod_database_code 7707288
_shelx_shelxl_version_number 2018/3
_shelx_space_group_comment
;
The symmetry employed for this shelxl refinement is uniquely defined
by the following loop, which should always be used as a source of
symmetry information in preference to the above space-group names.
They are only intended as comments.
;
_shelx_estimated_absorpt_t_max 0.986
_shelx_estimated_absorpt_t_min 0.978
_olex2_refinement_description
;
1. Fixed Uiso
 At 1.2 times of:
  All C(H) groups, All N(H) groups, All N(H,H) groups, All N(H,H,H) groups,
  All O(H,H) groups
2.a Riding coordinates:
 N2(H2), N10(H10), N11(H11A,H11B), N13(H13), N15(H15A,H15B,H15C), O5(H5A,H5B),
 O6(H6A,H6B)
2.b Aromatic/amide H refined with riding coordinates:
 C4(H4)
;
_olex2_submission_special_instructions 'No special instructions were received'

loop_
_space_group_symop_operation_xyz
'x, y, z'
'-x+1/2, -y, z+1/2'
'-x, y+1/2, -z+1/2'
'x+1/2, -y+1/2, -z'
'-x, -y, -z'
'x-1/2, y, -z-1/2'
'x, -y-1/2, z-1/2'
'-x-1/2, y-1/2, z'

loop_
_atom_site_label
_atom_site_type_symbol
_atom_site_fract_x
_atom_site_fract_y
_atom_site_fract_z
_atom_site_U_iso_or_equiv
_atom_site_adp_type
_atom_site_occupancy
_atom_site_site_symmetry_order
_atom_site_calc_flag
_atom_site_refinement_flags_posn
_atom_site_refinement_flags_adp
_atom_site_refinement_flags_occupancy
_atom_site_disorder_assembly
_atom_site_disorder_group
O1 O 0.4329(3) 0.9688(4) 0.59084(5) 0.0287(6) Uani 1 1 d . . . . .
O2 O 0.4999(3) 0.8707(4) 0.55113(5) 0.0317(7) Uani 1 1 d . . . . .
N1 N 0.2689(3) 0.9025(5) 0.56171(6) 0.0244(7) Uani 1 1 d . . . . .
N2 N 0.3112(3) 0.7909(5) 0.51489(5) 0.0219(6) Uani 1 1 d . . . . .
H2 H 0.399482 0.790981 0.513053 0.026 Uiso 1 1 d R . . . .
N3 N 0.2228(3) 0.7446(5) 0.49467(6) 0.0262(7) Uani 1 1 d . . . . .
N4 N 0.0966(3) 0.7665(5) 0.50415(6) 0.0262(7) Uani 1 1 d . . . . .
N5 N 0.0974(3) 0.8263(5) 0.52974(6) 0.0244(7) Uani 1 1 d . . . . .
N16 N 0.4025(3) 0.9120(5) 0.56691(6) 0.0244(7) Uani 1 1 d . . . . .
C1 C 0.2336(4) 0.8402(5) 0.53625(7) 0.0221(7) Uani 1 1 d . . . . .
O3 O 0.0355(3) 0.3876(4) 0.33764(5) 0.0292(6) Uani 1 1 d . . . . .
O4 O -0.0042(3) 0.4826(4) 0.29663(5) 0.0290(6) Uani 1 1 d . . . . .
N6 N 0.2168(3) 0.4663(5) 0.31282(6) 0.0243(7) Uani 1 1 d . . . . .
N7 N 0.4065(3) 0.5271(5) 0.28495(6) 0.0255(7) Uani 1 1 d . . . . .
N8 N 0.4271(3) 0.5763(5) 0.25914(6) 0.0261(7) Uani 1 1 d . . . . .
N9 N 0.3083(3) 0.5967(5) 0.24667(6) 0.0265(7) Uani 1 1 d . . . . .
N10 N 0.2061(3) 0.5620(5) 0.26470(6) 0.0235(7) Uani 1 1 d . . . . .
H10 H 0.121435 0.576140 0.259983 0.028 Uiso 1 1 d R . . . .
N11 N 0.3317(3) 0.6163(5) 0.43907(6) 0.0302(8) Uani 1 1 d . . . . .
H11A H 0.252876 0.629873 0.447054 0.036 Uiso 1 1 d R . . . .
H11B H 0.408456 0.638683 0.447414 0.036 Uiso 1 1 d R . . . .
N12 N 0.2159(3) 0.5238(5) 0.39987(6) 0.0239(7) Uani 1 1 d . . . . .
N13 N 0.2521(3) 0.4686(5) 0.37433(5) 0.0235(7) Uani 1 1 d . . . . .
H13 H 0.188445 0.440922 0.363214 0.028 Uiso 1 1 d R . . . .
N14 N 0.4551(3) 0.4031(5) 0.34918(6) 0.0241(7) Uani 1 1 d . . . . .
N15 N 0.5903(3) 0.4878(5) 0.34404(6) 0.0235(7) Uani 1 1 d . . . . .
H15A H 0.617472 0.455444 0.328655 0.028 Uiso 1 1 d R . . . .
H15B H 0.594742 0.613674 0.342705 0.028 Uiso 1 1 d R . . . .
H15C H 0.652312 0.450154 0.355025 0.028 Uiso 1 1 d R . . . .
N17 N 0.0798(3) 0.4475(5) 0.31508(6) 0.0240(7) Uani 1 1 d . . . . .
C2 C 0.2671(4) 0.5192(5) 0.28823(7) 0.0226(7) Uani 1 1 d . . . . .
C3 C 0.3348(4) 0.5591(5) 0.41365(7) 0.0221(7) Uani 1 1 d . . . . .
C4 C 0.4496(4) 0.5251(6) 0.39674(7) 0.0243(8) Uani 1 1 d . . . . .
H4 H 0.545935 0.538818 0.400958 0.029 Uiso 1 1 calc R . . . .
C5 C 0.3930(4) 0.4677(5) 0.37269(7) 0.0205(7) Uani 1 1 d . . . . .
O5 O 0.7531(3) 0.2835(4) 0.37928(5) 0.0287(6) Uani 1 1 d . . . . .
H5A H 0.808404 0.345302 0.389214 0.034 Uiso 1 1 d R . . . .
H5B H 0.707294 0.226462 0.391264 0.034 Uiso 1 1 d R . . . .
O6 O 0.7419(3) 0.2764(4) 0.30787(5) 0.0280(6) Uani 1 1 d . . . . .
H6A H 0.711188 0.226408 0.293797 0.034 Uiso 1 1 d R . . . .
H6B H 0.820328 0.315708 0.302547 0.034 Uiso 1 1 d R . . . .
H12 H 0.125(4) 0.523(5) 0.4037(6) 0.009(8) Uiso 1 1 d . . . . .
H14 H 0.389(5) 0.409(7) 0.3341(9) 0.045(14) Uiso 1 1 d . . . . .

loop_
_atom_site_aniso_label
_atom_site_aniso_U_11
_atom_site_aniso_U_22
_atom_site_aniso_U_33
_atom_site_aniso_U_23
_atom_site_aniso_U_13
_atom_site_aniso_U_12
O1 0.0254(13) 0.0373(16) 0.0234(13) -0.0074(12) -0.0044(10) 0.0026(12)
O2 0.0213(13) 0.0435(18) 0.0304(14) -0.0080(13) 0.0018(11) 0.0025(12)
N1 0.0208(15) 0.0302(17) 0.0221(15) -0.0026(13) 0.0006(12) 0.0033(13)
N2 0.0185(14) 0.0259(16) 0.0214(15) 0.0000(13) -0.0018(12) -0.0001(13)
N3 0.0236(16) 0.0293(18) 0.0259(16) -0.0026(14) 0.0010(12) -0.0007(14)
N4 0.0197(15) 0.0321(18) 0.0269(16) -0.0027(14) 0.0008(13) 0.0014(13)
N5 0.0210(15) 0.0278(17) 0.0243(15) -0.0021(13) -0.0017(12) -0.0006(13)
N16 0.0188(15) 0.0258(16) 0.0285(16) -0.0016(13) -0.0009(12) 0.0019(13)
C1 0.0251(18) 0.0177(17) 0.0237(17) 0.0013(14) 0.0016(14) 0.0020(15)
O3 0.0311(15) 0.0351(16) 0.0214(13) 0.0022(11) 0.0016(11) -0.0093(13)
O4 0.0241(13) 0.0380(17) 0.0251(13) 0.0060(12) -0.0026(11) -0.0002(12)
N6 0.0234(16) 0.0261(17) 0.0233(15) 0.0035(13) -0.0014(12) -0.0057(13)
N7 0.0251(16) 0.0279(17) 0.0233(15) -0.0029(13) -0.0007(12) 0.0000(14)
N8 0.0196(15) 0.0315(18) 0.0272(16) -0.0016(14) 0.0005(12) -0.0007(13)
N9 0.0229(16) 0.0270(17) 0.0295(17) -0.0006(14) 0.0031(13) -0.0013(13)
N10 0.0194(14) 0.0273(16) 0.0237(15) -0.0004(13) 0.0016(12) 0.0028(13)
N11 0.0212(15) 0.047(2) 0.0221(16) -0.0080(15) 0.0015(13) -0.0002(15)
N12 0.0193(16) 0.0299(17) 0.0225(15) -0.0025(13) 0.0008(12) -0.0023(13)
N13 0.0243(15) 0.0272(16) 0.0191(14) -0.0019(13) -0.0016(12) -0.0014(13)
N14 0.0211(15) 0.0278(17) 0.0234(15) -0.0031(13) 0.0013(12) -0.0004(13)
N15 0.0214(15) 0.0235(16) 0.0256(15) 0.0010(13) 0.0007(12) 0.0003(13)
N17 0.0263(16) 0.0227(16) 0.0231(15) -0.0020(12) -0.0031(13) 0.0006(13)
C2 0.0242(18) 0.0218(18) 0.0217(17) -0.0030(15) -0.0028(14) -0.0014(15)
C3 0.0207(17) 0.0206(18) 0.0252(18) 0.0033(14) -0.0004(14) -0.0008(14)
C4 0.0214(17) 0.028(2) 0.0238(18) -0.0002(15) -0.0001(14) -0.0023(15)
C5 0.0260(18) 0.0147(16) 0.0209(17) 0.0018(14) -0.0001(14) 0.0019(14)
O5 0.0304(14) 0.0303(15) 0.0254(13) -0.0017(11) -0.0024(11) 0.0004(12)
O6 0.0245(13) 0.0319(15) 0.0278(13) -0.0058(12) 0.0031(11) -0.0027(12)

loop_
_atom_type_symbol
_atom_type_description
_atom_type_scat_dispersion_real
_atom_type_scat_dispersion_imag
_atom_type_scat_source
C C 0.0033 0.0016 'International Tables Vol C Tables 4.2.6.8 and 6.1.1.4'
H H 0.0000 0.0000 'International Tables Vol C Tables 4.2.6.8 and 6.1.1.4'
N N 0.0061 0.0033 'International Tables Vol C Tables 4.2.6.8 and 6.1.1.4'
O O 0.0106 0.0060 'International Tables Vol C Tables 4.2.6.8 and 6.1.1.4'

loop_
_geom_angle_atom_site_label_1
_geom_angle_atom_site_label_2
_geom_angle_atom_site_label_3
_geom_angle
_geom_angle_site_symmetry_1
_geom_angle_site_symmetry_3
_geom_angle_publ_flag
N16 N1 C1 115.9(3) . . ?
N3 N2 H2 122.3 . . ?
C1 N2 H2 129.3 . . ?
C1 N2 N3 108.4(3) . . ?
N4 N3 N2 105.8(3) . . ?
N3 N4 N5 112.3(3) . . ?
C1 N5 N4 105.0(3) . . ?
O1 N16 N1 114.8(3) . . ?
O2 N16 O1 119.3(3) . . ?
O2 N16 N1 125.9(3) . . ?
N2 C1 N1 132.8(3) . . ?
N5 C1 N1 118.7(3) . . ?
N5 C1 N2 108.6(3) . . ?
N17 N6 C2 116.6(3) . . ?
C2 N7 N8 105.8(3) . . ?
N9 N8 N7 111.2(3) . . ?
N8 N9 N10 106.5(3) . . ?
N9 N10 H10 118.6 . . ?
C2 N10 N9 108.5(3) . . ?
C2 N10 H10 132.9 . . ?
H11A N11 H11B 120.0 . . ?
C3 N11 H11A 120.0 . . ?
C3 N11 H11B 120.1 . . ?
N13 N12 H12 116(2) . . ?
C3 N12 N13 108.4(3) . . ?
C3 N12 H12 135(2) . . ?
N12 N13 H13 119.7 . . ?
C5 N13 N12 107.9(3) . . ?
C5 N13 H13 132.4 . . ?
N15 N14 H14 115(3) . . ?
C5 N14 N15 114.4(3) . . ?
C5 N14 H14 112(3) . . ?
N14 N15 H15A 109.8 . . ?
N14 N15 H15B 117.0 . . ?
N14 N15 H15C 113.0 . . ?
H15A N15 H15B 99.6 . . ?
H15A N15 H15C 108.0 . . ?
H15B N15 H15C 108.3 . . ?
O3 N17 N6 115.8(3) . . ?
O4 N17 O3 120.6(3) . . ?
O4 N17 N6 123.6(3) . . ?
N7 C2 N6 117.8(3) . . ?
N7 C2 N10 108.0(3) . . ?
N10 C2 N6 134.1(3) . . ?
N11 C3 N12 121.6(3) . . ?
N11 C3 C4 130.1(3) . . ?
N12 C3 C4 108.3(3) . . ?
C3 C4 H4 127.1 . . ?
C5 C4 C3 105.8(3) . . ?
C5 C4 H4 127.1 . . ?
N13 C5 N14 118.5(3) . . ?
N13 C5 C4 109.6(3) . . ?
C4 C5 N14 131.8(3) . . ?
H5A O5 H5B 97.0 . . ?
H6A O6 H6B 99.6 . . ?

loop_
_geom_bond_atom_site_label_1
_geom_bond_atom_site_label_2
_geom_bond_distance
_geom_bond_site_symmetry_2
_geom_bond_publ_flag
O1 N16 1.303(4) . ?
O2 N16 1.258(4) . ?
N1 N16 1.307(4) . ?
N1 C1 1.396(4) . ?
N2 H2 0.8499 . ?
N2 N3 1.364(4) . ?
N2 C1 1.352(4) . ?
N3 N4 1.307(4) . ?
N4 N5 1.356(4) . ?
N5 C1 1.348(5) . ?
O3 N17 1.283(4) . ?
O4 N17 1.254(4) . ?
N6 N17 1.321(4) . ?
N6 C2 1.381(5) . ?
N7 N8 1.362(4) . ?
N7 C2 1.345(5) . ?
N8 N9 1.308(4) . ?
N9 N10 1.357(4) . ?
N10 H10 0.8499 . ?
N10 C2 1.356(4) . ?
N11 H11A 0.8602 . ?
N11 H11B 0.8602 . ?
N11 C3 1.343(5) . ?
N12 N13 1.388(4) . ?
N12 C3 1.356(5) . ?
N12 H12 0.89(4) . ?
N13 H13 0.8500 . ?
N13 C5 1.350(5) . ?
N14 N15 1.437(4) . ?
N14 C5 1.399(4) . ?
N14 H14 0.99(5) . ?
N15 H15A 0.8492 . ?
N15 H15B 0.8499 . ?
N15 H15C 0.8510 . ?
C3 C4 1.411(5) . ?
C4 H4 0.9500 . ?
C4 C5 1.387(5) . ?
O5 H5A 0.8400 . ?
O5 H5B 0.8403 . ?
O6 H6A 0.8401 . ?
O6 H6B 0.8400 . ?

loop_
_geom_torsion_atom_site_label_1
_geom_torsion_atom_site_label_2
_geom_torsion_atom_site_label_3
_geom_torsion_atom_site_label_4
_geom_torsion
_geom_torsion_site_symmetry_1
_geom_torsion_site_symmetry_2
_geom_torsion_site_symmetry_3
_geom_torsion_site_symmetry_4
_geom_torsion_publ_flag
N2 N3 N4 N5 0.3(4) . . . . ?
N3 N2 C1 N1 -178.6(4) . . . . ?
N3 N2 C1 N5 -0.2(4) . . . . ?
N3 N4 N5 C1 -0.4(4) . . . . ?
N4 N5 C1 N1 179.1(3) . . . . ?
N4 N5 C1 N2 0.4(4) . . . . ?
N16 N1 C1 N2 -2.1(6) . . . . ?
N16 N1 C1 N5 179.6(3) . . . . ?
C1 N1 N16 O1 -179.4(3) . . . . ?
C1 N1 N16 O2 0.1(6) . . . . ?
C1 N2 N3 N4 -0.1(4) . . . . ?
N7 N8 N9 N10 0.5(4) . . . . ?
N8 N7 C2 N6 178.2(3) . . . . ?
N8 N7 C2 N10 0.3(4) . . . . ?
N8 N9 N10 C2 -0.3(4) . . . . ?
N9 N10 C2 N6 -177.4(4) . . . . ?
N9 N10 C2 N7 0.0(4) . . . . ?
N11 C3 C4 C5 179.7(4) . . . . ?
N12 N13 C5 N14 175.7(3) . . . . ?
N12 N13 C5 C4 -1.0(4) . . . . ?
N12 C3 C4 C5 -0.4(4) . . . . ?
N13 N12 C3 N11 179.7(3) . . . . ?
N13 N12 C3 C4 -0.3(4) . . . . ?
N15 N14 C5 N13 152.6(3) . . . . ?
N15 N14 C5 C4 -31.5(6) . . . . ?
N17 N6 C2 N7 -175.9(3) . . . . ?
N17 N6 C2 N10 1.3(6) . . . . ?
C2 N6 N17 O3 176.3(3) . . . . ?
C2 N6 N17 O4 -2.9(5) . . . . ?
C2 N7 N8 N9 -0.5(4) . . . . ?
C3 N12 N13 C5 0.8(4) . . . . ?
C3 C4 C5 N13 0.9(4) . . . . ?
C3 C4 C5 N14 -175.3(4) . . . . ?
